data_4100589
_publ_section_title
;
Crystal and molecular structure of ca030205
;
_journal_name_full 'Journal of the American Chemical Society'
_journal_paper_doi 10.1021/ja052411r
_journal_year 2005
_chemical_formula_moiety 'C23 H24 Br N O'
_chemical_formula_sum 'C23 H24 Br N O'
_chemical_formula_weight 410.360
_space_group_IT_number 1
_symmetry_cell_setting triclinic
_symmetry_Int_Tables_number 1
_symmetry_space_group_name_Hall 'P 1'
_symmetry_space_group_name_H-M 'P 1'
_cell_angle_alpha 97.241(2)
_cell_angle_beta 96.070(2)
_cell_angle_gamma 95.031(2)
_cell_formula_units_Z 2
_cell_length_a 4.8551(2)
_cell_length_b 13.3330(5)
_cell_length_c 15.6798(8)
_cell_measurement_temperature 150
_cell_volume 996.00(8)
_exptl_crystal_density_diffrn 1.368
_cod_database_code 4100589

loop_
_symmetry_equiv_pos_as_xyz
+X,+Y,+Z

loop_
_atom_site_label
_atom_site_type_symbol
_atom_site_fract_x
_atom_site_fract_y
_atom_site_fract_z
_atom_site_U_iso_or_equiv
_atom_site_adp_type
_atom_site_occupancy
_atom_site_symmetry_multiplicity
_atom_site_calc_flag
_atom_site_refinement_flags
_atom_site_disorder_assembly
_atom_site_disorder_group
Br1 Br 0.1313(2) -0.19548(9) 0.67993(8) 0.0571(4) Uani 1 1 d . . .
Br2 Br 0.7352(2) 0.69017(8) 0.41966(8) 0.0675(5) Uani 1 1 d . . .
O19 O 0.0219(16) 0.1885(6) 0.4327(5) 0.0456(17) Uani 1 1 d . . .
C73 C 0.753(2) 0.5859(9) 0.4904(7) 0.039(2) Uani 1 1 d . . .
C5 C 0.406(2) 0.1489(8) 0.2505(6) 0.0370(19) Uani 1 1 d . . .
C55 C 0.781(2) 0.3321(8) 0.8570(7) 0.039(2) Uani 1 1 d . . .
C4 C 0.309(2) 0.2490(8) 0.2807(7) 0.039(2) Uani 1 1 d . . .
N51 N 0.8291(18) 0.3508(7) 0.6441(6) 0.0368(17) Uani 1 1 d . . .
C14 C 0.308(2) 0.3044(8) 0.1324(7) 0.041(2) Uani 1 1 d . . .
N1 N 0.4525(18) 0.1357(7) 0.4644(5) 0.0372(16) Uani 1 1 d . . .
C54 C 0.660(2) 0.2263(7) 0.8192(7) 0.035(2) Uani 1 1 d . . .
C70 C 0.409(2) 0.2741(7) 0.3791(6) 0.0351(19) Uani 1 1 d . . .
C2 C 0.267(2) 0.1956(10) 0.4281(8) 0.034(2) Uani 1 1 d . . .
C7 C 0.602(2) -0.0274(7) 0.2269(7) 0.037(2) Uani 1 1 d . . .
C17 C 0.434(2) 0.5205(8) 0.2093(7) 0.040(2) Uani 1 1 d . . .
C20 C 0.363(2) 0.0564(8) 0.5120(6) 0.0354(18) Uani 1 1 d . . .
C13 C 0.417(2) 0.3328(7) 0.2303(6) 0.0351(18) Uani 1 1 d . . .
C64 C 0.725(2) 0.1633(8) 0.9648(7) 0.039(2) Uani 1 1 d . . .
C67 C 0.753(2) -0.0430(8) 0.8804(7) 0.043(2) Uani 1 1 d . . .
C23 C 0.225(2) -0.0924(9) 0.6103(8) 0.043(2) Uani 1 1 d . . .
C6 C 0.492(2) 0.0697(8) 0.2377(7) 0.040(2) Uani 1 1 d . . .
C15 C 0.403(2) 0.3855(8) 0.0783(7) 0.045(2) Uani 1 1 d . . .
C52 C 0.628(3) 0.2965(11) 0.6768(9) 0.038(2) Uani 1 1 d . . .
C65 C 0.834(2) 0.0825(8) 1.0167(7) 0.041(2) Uani 1 1 d . . .
C68 C 0.644(2) 0.0387(8) 0.8303(8) 0.041(2) Uani 1 1 d . . .
C18 C 0.333(2) 0.4375(8) 0.2629(7) 0.038(2) Uani 1 1 d . . .
C16 C 0.312(2) 0.4910(7) 0.1135(7) 0.041(2) Uani 1 1 d . . .
C66 C 0.709(2) -0.0217(8) 0.9768(8) 0.045(2) Uani 1 1 d . . .
C63 C 0.775(2) 0.1443(7) 0.8685(6) 0.0349(18) Uani 1 1 d . . .
C22 C 0.106(2) -0.0048(9) 0.6224(7) 0.045(2) Uani 1 1 d . . .
O69 O 0.3880(17) 0.3147(7) 0.6678(6) 0.0532(19) Uani 1 1 d . . .
C53 C 0.735(2) 0.2131(8) 0.7247(6) 0.038(2) Uani 1 1 d . . .
C56 C 0.876(2) 0.4179(8) 0.8746(7) 0.039(2) Uani 1 1 d . . .
C21 C 0.181(2) 0.0716(9) 0.5725(7) 0.044(2) Uani 1 1 d . . .
C24 C 0.403(3) -0.1107(9) 0.5517(10) 0.056(3) Uani 1 1 d . . .
C8 C 0.829(2) -0.0457(8) 0.2823(8) 0.047(3) Uani 1 1 d . . .
C10 C 0.795(3) -0.2190(8) 0.2105(9) 0.049(3) Uani 1 1 d . . .
C60 C 1.203(3) 0.7274(10) 0.9142(10) 0.058(3) Uani 1 1 d . . .
C57 C 0.991(2) 0.5223(8) 0.8918(7) 0.038(2) Uani 1 1 d . . .
C11 C 0.575(2) -0.2016(9) 0.1563(7) 0.044(2) Uani 1 1 d . . .
C12 C 0.473(2) -0.1072(8) 0.1650(7) 0.042(2) Uani 1 1 d . . .
C9 C 0.930(3) -0.1395(9) 0.2761(9) 0.052(3) Uani 1 1 d . . .
C58 C 0.895(2) 0.5897(9) 0.9517(7) 0.048(2) Uani 1 1 d . . .
C59 C 1.004(3) 0.6956(9) 0.9653(9) 0.055(3) Uani 1 1 d . . .
C71 C 0.620(3) 0.5053(10) 0.6108(10) 0.056(3) Uani 1 1 d . . .
C61 C 1.294(3) 0.6579(10) 0.8532(10) 0.061(3) Uani 1 1 d . . .
C72 C 0.602(3) 0.5827(10) 0.5608(10) 0.060(3) Uani 1 1 d . . .
C25 C 0.475(3) -0.0352(10) 0.5013(9) 0.057(3) Uani 1 1 d . . .
C74 C 0.924(3) 0.5099(10) 0.4724(7) 0.048(2) Uani 1 1 d . . .
C62 C 1.196(3) 0.5560(10) 0.8437(10) 0.053(3) Uani 1 1 d . . .
C75 C 0.946(2) 0.4352(9) 0.5225(7) 0.045(2) Uani 1 1 d . . .
C3 C 0.7935(18) 0.4312(7) 0.5927(6) 0.037(2) Uani 1 1 d . . .
H51 H 1.0144 0.3354 0.6554 0.050 Uiso 1 1 d R . .
H1 H 0.6507 0.1439 0.4607 0.050 Uiso 1 1 d R . .
H4 H 0.1120 0.2441 0.2700 0.054 Uiso 1 1 d R . .
H14A H 0.3664 0.2410 0.1094 0.055 Uiso 1 1 d R . .
H14B H 0.1031 0.2978 0.1252 0.055 Uiso 1 1 d R . .
H54 H 0.4606 0.2250 0.8196 0.054 Uiso 1 1 d R . .
H70A H 0.6059 0.2745 0.3898 0.054 Uiso 1 1 d R . .
H70B H 0.3549 0.3396 0.4006 0.054 Uiso 1 1 d R . .
H17A H 0.3656 0.5834 0.2305 0.055 Uiso 1 1 d R . .
H17B H 0.6307 0.5281 0.2137 0.055 Uiso 1 1 d R . .
H13 H 0.6165 0.3365 0.2361 0.054 Uiso 1 1 d R . .
H64A H 0.5269 0.1647 0.9680 0.055 Uiso 1 1 d R . .
H64B H 0.8172 0.2294 0.9893 0.055 Uiso 1 1 d R . .
H67A H 0.6643 -0.1095 0.8553 0.056 Uiso 1 1 d R . .
H67B H 0.9547 -0.0449 0.8773 0.056 Uiso 1 1 d R . .
H15A H 0.6027 0.3905 0.0822 0.056 Uiso 1 1 d R . .
H15B H 0.3248 0.3671 0.0193 0.056 Uiso 1 1 d R . .
H65A H 1.0327 0.0841 1.0168 0.055 Uiso 1 1 d R . .
H65B H 0.7912 0.0944 1.0752 0.055 Uiso 1 1 d R . .
H68A H 0.6865 0.0276 0.7720 0.055 Uiso 1 1 d R . .
H68B H 0.4488 0.0374 0.8320 0.055 Uiso 1 1 d R . .
H18A H 0.4202 0.4557 0.3219 0.054 Uiso 1 1 d R . .
H18B H 0.1370 0.4330 0.2616 0.054 Uiso 1 1 d R . .
H16A H 0.1144 0.4874 0.1069 0.056 Uiso 1 1 d R . .
H16B H 0.3857 0.5409 0.0796 0.056 Uiso 1 1 d R . .
H66A H 0.5075 -0.0255 0.9803 0.055 Uiso 1 1 d R . .
H66B H 0.7832 -0.0715 1.0092 0.055 Uiso 1 1 d R . .
H63 H 0.9691 0.1451 0.8646 0.054 Uiso 1 1 d R . .
H22 H -0.0175 0.0062 0.6648 0.055 Uiso 1 1 d R . .
H53A H 0.9285 0.2128 0.7236 0.054 Uiso 1 1 d R . .
H53B H 0.6399 0.1489 0.6940 0.054 Uiso 1 1 d R . .
H21 H 0.0965 0.1351 0.5792 0.055 Uiso 1 1 d R . .
H24 H 0.4839 -0.1762 0.5454 0.057 Uiso 1 1 d R . .
H8 H 0.9144 0.0068 0.3276 0.055 Uiso 1 1 d R . .
H10 H 0.8637 -0.2861 0.2012 0.056 Uiso 1 1 d R . .
H60 H 1.2728 0.7977 0.9225 0.056 Uiso 1 1 d R . .
H11 H 0.4808 -0.2523 0.1122 0.055 Uiso 1 1 d R . .
H12 H 0.3092 -0.0972 0.1268 0.055 Uiso 1 1 d R . .
H9 H 1.0839 -0.1529 0.3155 0.056 Uiso 1 1 d R . .
H58 H 0.7540 0.5653 0.9859 0.056 Uiso 1 1 d R . .
H59 H 0.9439 0.7441 1.0095 0.056 Uiso 1 1 d R . .
H71 H 0.5181 0.5041 0.6615 0.057 Uiso 1 1 d R . .
H61 H 1.4277 0.6806 0.8139 0.057 Uiso 1 1 d R . .
H72 H 0.4738 0.6348 0.5738 0.058 Uiso 1 1 d R . .
H25 H 0.6034 -0.0469 0.4572 0.057 Uiso 1 1 d R . .
H74 H 1.0258 0.5089 0.4225 0.056 Uiso 1 1 d R . .
H62 H 1.2655 0.5042 0.8024 0.056 Uiso 1 1 d R . .
H75 H 1.0677 0.3837 0.5115 0.056 Uiso 1 1 d R . .

loop_
_atom_site_aniso_label
_atom_site_aniso_U_11
_atom_site_aniso_U_22
_atom_site_aniso_U_33
_atom_site_aniso_U_23
_atom_site_aniso_U_13
_atom_site_aniso_U_12
Br1 0.059 0.0541(8) 0.0633(8) 0.0271(6) 0.0150(5) -0.0004(5)
Br2 0.1249(13) 0.0340(6) 0.0478(7) 0.0183(5) 0.0128(7) 0.0107(7)
O19 0.053 0.041(4) 0.047(4) 0.015(4) 0.014(3) 0.003(3)
C73 0.057 0.030(5) 0.032(5) 0.008(4) 0.003(5) 0.004(5)
C5 0.054 0.030(5) 0.031(5) 0.006(4) 0.018(4) 0.007(4)
C55 0.054 0.028(5) 0.036(5) 0.007(4) 0.010(4) 0.004(4)
C4 0.054 0.027(5) 0.036(6) 0.013(4) 0.004(5) 0.001(4)
N51 0.052 0.027(4) 0.031(4) 0.003(4) 0.009(4) 0.000(4)
C14 0.056 0.031(5) 0.031(5) -0.001(4) -0.002(4) -0.002(4)
N1 0.053 0.035(5) 0.027(4) 0.009(4) 0.010(3) 0.006(4)
C54 0.054 0.016(4) 0.032(5) -0.001(4) 0.009(4) -0.007(4)
C70 0.054 0.021(4) 0.031(5) 0.000(4) 0.012(4) 0.003(4)
C2 0.052 0.021(5) 0.031(6) 0.004(4) 0.016(5) 0.001(4)
C7 0.055 0.018(5) 0.040(6) 0.011(4) 0.016(4) 0.002(4)
C17 0.057 0.023(5) 0.039(5) 0.009(4) 0.002(4) -0.001(4)
C20 0.054 0.031(5) 0.021(4) 0.006(4) -0.001(4) 0.002(4)
C13 0.053 0.022(5) 0.030(5) 0.004(4) 0.007(4) 0.000(4)
C64 0.055 0.024(5) 0.038(5) 0.002(4) 0.007(4) 0.000(4)
C67 0.058 0.024(5) 0.047(6) 0.000(5) 0.014(5) 0.000(4)
C23 0.056 0.035(6) 0.036(6) 0.008(5) 0.006(5) -0.007(5)
C6 0.055 0.036(6) 0.031(5) 0.005(4) 0.013(4) 0.001(4)
C15 0.057 0.037(6) 0.043(6) 0.012(5) 0.003(5) 0.004(5)
C52 0.052 0.040(6) 0.026(5) 0.010(4) 0.003(4) 0.018(5)
C65 0.057 0.027(5) 0.038(5) 0.007(4) 0.009(4) -0.005(4)
C68 0.056 0.030(5) 0.039(6) 0.003(5) 0.022(5) -0.005(5)
C18 0.056 0.024(5) 0.029(5) -0.004(4) -0.001(5) -0.005(4)
C16 0.058 0.022(5) 0.044(6) 0.017(4) 0.001(5) 0.000(4)
C66 0.057 0.029(5) 0.048(6) 0.001(5) 0.008(5) -0.004(5)
C63 0.054 0.024(5) 0.026(4) 0.003(4) 0.008(4) -0.005(4)
C22 0.056 0.047(6) 0.036(6) 0.007(5) 0.019(5) 0.008(5)
O69 0.053 0.055(5) 0.058(5) 0.018(4) 0.011(4) 0.018(4)
C53 0.054 0.036(5) 0.026(5) 0.004(4) 0.011(4) 0.015(4)
C56 0.054 0.036(6) 0.030(5) 0.012(4) 0.003(4) 0.008(5)
C21 0.055 0.042(6) 0.039(6) 0.016(5) 0.017(5) 0.002(5)
C24 0.057 0.040(6) 0.082(9) 0.027(6) 0.029(6) 0.012(5)
C8 0.054 0.029(5) 0.058(7) -0.004(5) 0.016(5) 0.006(5)
C10 0.056 0.017(5) 0.077(9) -0.001(5) 0.027(6) 0.003(5)
C60 0.055 0.034(6) 0.076(9) 0.007(6) -0.022(6) -0.015(5)
C57 0.055 0.028(5) 0.032(5) 0.019(4) -0.002(4) -0.003(4)
C11 0.056 0.035(6) 0.040(6) -0.001(5) 0.010(5) -0.002(5)
C12 0.057 0.031(5) 0.039(5) 0.010(5) 0.011(5) -0.001(4)
C9 0.056 0.041(6) 0.065(8) 0.016(6) 0.016(6) 0.011(5)
C58 0.058 0.046(6) 0.039(6) 0.012(5) -0.001(5) 0.002(5)
C59 0.056 0.041(6) 0.064(8) 0.004(6) -0.006(6) 0.001(5)
C71 0.057 0.048(7) 0.075(9) 0.024(6) 0.029(6) 0.017(5)
C61 0.057 0.043(7) 0.081(9) 0.022(7) 0.005(6) -0.018(5)
C72 0.058 0.045(7) 0.086(10) 0.024(7) 0.018(7) 0.021(6)
C25 0.057 0.055(7) 0.070(8) 0.030(6) 0.026(6) 0.022(5)
C74 0.059 0.053(7) 0.039(6) 0.011(5) 0.017(5) 0.017(6)
C62 0.055 0.043(7) 0.064(8) 0.019(6) 0.015(6) -0.005(5)
C75 0.057 0.048(6) 0.034(5) 0.008(5) 0.011(5) 0.020(5)
C3 0.052 0.031(5) 0.029(5) 0.009(4) 0.007(4) 0.012(4)

loop_
_geom_bond_atom_site_label_1
_geom_bond_atom_site_label_2
_geom_bond_distance
_geom_bond_site_symmetry_2
_geom_bond_publ_flag
Br1 C23 1.914(13) . ?
Br2 C73 1.886(12) . ?
O19 C2 1.197(15) . ?
C73 C74 1.385(16) . ?
C73 C72 1.391(19) . ?
C5 C6 1.171(15) . ?
C5 C4 1.490(14) . ?
C55 C56 1.183(16) . ?
C55 C54 1.502(14) . ?
C4 C13 1.535(15) . ?
C4 C70 1.552(15) . ?
N51 C52 1.347(19) . ?
N51 C3 1.431(13) . ?
C14 C15 1.525(16) . ?
C14 C13 1.557(14) . ?
N1 C2 1.379(16) . ?
N1 C20 1.433(14) . ?
C54 C63 1.528(15) . ?
C54 C53 1.555(14) . ?
C70 C2 1.534(17) . ?
C7 C12 1.401(16) . ?
C7 C8 1.389(17) . ?
C7 C6 1.440(15) . ?
C17 C18 1.550(16) . ?
C17 C16 1.544(15) . ?
C20 C21 1.370(15) . ?
C20 C25 1.378(16) . ?
C13 C18 1.530(13) . ?
C64 C65 1.527(15) . ?
C64 C63 1.548(14) . ?
C67 C68 1.520(17) . ?
C67 C66 1.544(16) . ?
C23 C22 1.350(17) . ?
C23 C24 1.341(18) . ?
C15 C16 1.562(15) . ?
C52 O69 1.208(16) . ?
C52 C53 1.518(17) . ?
C65 C66 1.496(15) . ?
C68 C63 1.516(14) . ?
C22 C21 1.407(17) . ?
C56 C57 1.435(15) . ?
C24 C25 1.399(18) . ?
C8 C9 1.378(16) . ?
C10 C11 1.350(19) . ?
C10 C9 1.438(18) . ?
C60 C59 1.39(2) . ?
C60 C61 1.38(2) . ?
C57 C58 1.363(16) . ?
C57 C62 1.390(17) . ?
C11 C12 1.388(16) . ?
C58 C59 1.446(17) . ?
C71 C3 1.377(15) . ?
C71 C72 1.375(19) . ?
C61 C62 1.384(18) . ?
C74 C75 1.349(17) . ?
C75 C3 1.396(15) . ?
C4 H4 0.9493 . ?
N51 H51 0.9442 . ?
C14 H14A 0.9540 . ?
C14 H14B 0.9851 . ?
N1 H1 0.9677 . ?
C54 H54 0.9680 . ?
C70 H70A 0.9519 . ?
C70 H70B 0.9641 . ?
C17 H17A 0.9633 . ?
C17 H17B 0.9437 . ?
C13 H13 0.9598 . ?
C64 H64A 0.9679 . ?
C64 H64B 0.9668 . ?
C67 H67A 0.9674 . ?
C67 H67B 0.9877 . ?
C15 H15A 0.9626 . ?
C15 H15B 0.9547 . ?
C65 H65A 0.9652 . ?
C65 H65B 0.9585 . ?
C68 H68A 0.9547 . ?
C68 H68B 0.9484 . ?
C18 H18A 0.9693 . ?
C18 H18B 0.9441 . ?
C16 H16A 0.9512 . ?
C16 H16B 0.9696 . ?
C66 H66A 0.9831 . ?
C66 H66B 0.9574 . ?
C63 H63 0.9491 . ?
C22 H22 0.9482 . ?
C53 H53A 0.9402 . ?
C53 H53B 0.9784 . ?
C21 H21 0.9721 . ?
C24 H24 0.9849 . ?
C8 H8 0.9632 . ?
C10 H10 0.9801 . ?
C60 H60 0.9562 . ?
C11 H11 0.9515 . ?
C12 H12 0.9734 . ?
C9 H9 0.9631 . ?
C58 H58 0.9726 . ?
C59 H59 0.9744 . ?
C71 H71 0.9796 . ?
C61 H61 0.9942 . ?
C72 H72 0.9904 . ?
C25 H25 0.9870 . ?
C74 H74 0.9675 . ?
C62 H62 0.9918 . ?
C75 H75 0.9542 . ?

loop_
_cod_related_entry_id
_cod_related_entry_database
_cod_related_entry_code
1 ChemSpider 26589927
